data_7153067
loop_
_publ_author_name
'Rao, Yin'
'Yin, Guodong'

_publ_section_title
;
 AgOTf-catalyzed reactions of naphthols/substituted phenols with
 2-hydroxychalcones: facile synthesis of di-aromatic ring-fused
 [3.3.1]bicyclic compounds.
;
_journal_issue 36
_journal_name_full 'Organic &amp; biomolecular chemistry'
_journal_page_first 6029
_journal_page_last 6035
_journal_paper_doi 10.1039/c3ob40860d
_journal_volume 11
_journal_year 2013
_chemical_formula_moiety 'C25 H17 Br N0 O2'
_chemical_formula_sum 'C25 H17 Br N0 O2'
_chemical_formula_weight 429.30
_chemical_name_systematic
;
?
;
_space_group_IT_number 2
_symmetry_cell_setting triclinic
_symmetry_space_group_name_Hall '-P 1'
_symmetry_space_group_name_H-M 'P -1'
_atom_sites_solution_hydrogens geom
_atom_sites_solution_primary direct
_atom_sites_solution_secondary difmap
_audit_creation_method SHELXL-97
_cell_angle_alpha 107.790(6)
_cell_angle_beta 95.207(7)
_cell_angle_gamma 106.667(7)
_cell_formula_units_Z 2
_cell_length_a 9.401(5)
_cell_length_b 10.600(6)
_cell_length_c 10.800(6)
_cell_measurement_reflns_used 2463
_cell_measurement_temperature 293(2)
_cell_measurement_theta_max 25.89
_cell_measurement_theta_min 2.57
_cell_volume 962.8(9)
_computing_cell_refinement 'Bruker SMART'
_computing_data_collection 'Bruker SMART'
_computing_data_reduction 'Bruker SHELXTL'
_computing_molecular_graphics 'Bruker SHELXTL'
_computing_publication_material 'Bruker SHELXTL'
_computing_structure_refinement 'SHELXL-97 (Sheldrick, 1997)'
_computing_structure_solution 'SHELXS-97 (Sheldrick, 1990)'
_diffrn_ambient_temperature 293(2)
_diffrn_measured_fraction_theta_full 0.981
_diffrn_measured_fraction_theta_max 0.981
_diffrn_measurement_device_type 'CCD area detector'
_diffrn_measurement_method 'phi and omega scans'
_diffrn_radiation_monochromator graphite
_diffrn_radiation_source 'fine-focus sealed tube'
_diffrn_radiation_type MoK\a
_diffrn_radiation_wavelength 0.71073
_diffrn_reflns_av_R_equivalents 0.0169
_diffrn_reflns_av_sigmaI/netI 0.0295
_diffrn_reflns_limit_h_max 10
_diffrn_reflns_limit_h_min -11
_diffrn_reflns_limit_k_max 10
_diffrn_reflns_limit_k_min -12
_diffrn_reflns_limit_l_max 12
_diffrn_reflns_limit_l_min -12
_diffrn_reflns_number 5426
_diffrn_reflns_theta_full 25.01
_diffrn_reflns_theta_max 25.01
_diffrn_reflns_theta_min 2.02
_exptl_absorpt_coefficient_mu 2.153
_exptl_absorpt_correction_T_max 0.5741
_exptl_absorpt_correction_T_min 0.5550
_exptl_absorpt_correction_type multi-scan
_exptl_absorpt_process_details sadabs
_exptl_crystal_colour colorless
_exptl_crystal_density_diffrn 1.481
_exptl_crystal_density_method 'not measured'
_exptl_crystal_description block
_exptl_crystal_F_000 436
_exptl_crystal_size_max 0.31
_exptl_crystal_size_mid 0.30
_exptl_crystal_size_min 0.29
_refine_diff_density_max 0.567
_refine_diff_density_min -0.624
_refine_diff_density_rms 0.069
_refine_ls_extinction_method none
_refine_ls_goodness_of_fit_ref 1.029
_refine_ls_hydrogen_treatment constr
_refine_ls_matrix_type full
_refine_ls_number_parameters 253
_refine_ls_number_reflns 3333
_refine_ls_number_restraints 0
_refine_ls_restrained_S_all 1.029
_refine_ls_R_factor_all 0.0603
_refine_ls_R_factor_gt 0.0472
_refine_ls_shift/su_max 0.000
_refine_ls_shift/su_mean 0.000
_refine_ls_structure_factor_coef Fsqd
_refine_ls_weighting_details 'calc w=1/[\s^2^(Fo^2^)+(0.0715P)^2^+1.1422P] where P=(Fo^2^+2Fc^2^)/3'
_refine_ls_weighting_scheme calc
_refine_ls_wR_factor_gt 0.1276
_refine_ls_wR_factor_ref 0.1352
_reflns_number_gt 2703
_reflns_number_total 3333
_reflns_threshold_expression >2sigma(I)
_cod_data_source_file c3ob40860d.txt
_cod_data_source_block 1
_cod_original_sg_symbol_Hall -P1
_cod_original_sg_symbol_H-M P-1
_cod_database_code 7153067

loop_
_symmetry_equiv_pos_as_xyz
'x, y, z'
'-x, -y, -z'

loop_
_atom_site_label
_atom_site_type_symbol
_atom_site_fract_x
_atom_site_fract_y
_atom_site_fract_z
_atom_site_U_iso_or_equiv
_atom_site_adp_type
_atom_site_occupancy
_atom_site_symmetry_multiplicity
_atom_site_calc_flag
_atom_site_refinement_flags
Br1 Br 0.28400(6) 0.41763(4) 0.05686(5) 0.0665(2) Uani 1 1 d .
C1 C 0.0921(5) 0.7650(5) -0.1726(4) 0.0505(10) Uani 1 1 d .
H1 H 0.0274 0.7126 -0.1327 0.061 Uiso 1 1 calc R
C2 C 0.0795(6) 0.7129(5) -0.3092(5) 0.0632(12) Uani 1 1 d .
H2 H 0.0095 0.6265 -0.3620 0.076 Uiso 1 1 calc R
C3 C 0.1835(7) 0.8028(8) -0.3651(5) 0.0778(19) Uani 1 1 d .
H3 H 0.1751 0.7706 -0.4567 0.093 Uiso 1 1 calc R
C4 C 0.2730(5) 0.9075(5) -0.3072(4) 0.0429(9) Uani 1 1 d .
H4 H 0.3342 0.9553 -0.3526 0.051 Uiso 1 1 calc R
C5 C 0.2964(5) 0.9725(5) -0.1583(4) 0.0466(9) Uani 1 1 d .
C6 C 0.1993(4) 0.8940(4) -0.0934(4) 0.0387(8) Uani 1 1 d .
C7 C 0.2173(4) 0.9534(4) 0.0481(3) 0.0358(8) Uani 1 1 d .
C8 C 0.3287(4) 1.0789(4) 0.1158(4) 0.0377(8) Uani 1 1 d .
C9 C 0.4258(4) 1.1544(4) 0.0519(4) 0.0440(9) Uani 1 1 d .
H9 H 0.5013 1.2390 0.1009 0.053 Uiso 1 1 calc R
C10 C 0.4077(5) 1.1018(4) -0.0828(4) 0.0489(10) Uani 1 1 d .
H10 H 0.4702 1.1524 -0.1255 0.059 Uiso 1 1 calc R
C11 C 0.2564(4) 1.2092(4) 0.4455(4) 0.0411(8) Uani 1 1 d .
C12 C 0.3034(5) 1.3454(4) 0.4464(4) 0.0526(10) Uani 1 1 d .
H12 H 0.3397 1.3639 0.3743 0.063 Uiso 1 1 calc R
C13 C 0.2972(6) 1.4551(5) 0.5534(5) 0.0673(13) Uani 1 1 d .
H13 H 0.3296 1.5463 0.5526 0.081 Uiso 1 1 calc R
C14 C 0.2437(6) 1.4297(5) 0.6600(5) 0.0733(14) Uani 1 1 d .
H14 H 0.2381 1.5032 0.7311 0.088 Uiso 1 1 calc R
C15 C 0.1980(6) 1.2941(5) 0.6614(5) 0.0720(14) Uani 1 1 d .
H15 H 0.1632 1.2766 0.7345 0.086 Uiso 1 1 calc R
C16 C 0.2038(5) 1.1845(5) 0.5545(4) 0.0574(11) Uani 1 1 d .
H16 H 0.1720 1.0934 0.5558 0.069 Uiso 1 1 calc R
C17 C 0.2576(4) 1.0870(4) 0.3286(3) 0.0370(8) Uani 1 1 d .
C18 C 0.1014(4) 0.9959(4) 0.2440(4) 0.0384(8) Uani 1 1 d .
H18A H 0.0538 1.0522 0.2109 0.046 Uiso 1 1 calc R
H18B H 0.0373 0.9542 0.2965 0.046 Uiso 1 1 calc R
C19 C 0.1229(4) 0.8809(4) 0.1284(3) 0.0350(7) Uani 1 1 d .
H19 H 0.0245 0.8172 0.0735 0.042 Uiso 1 1 calc R
C20 C 0.2063(4) 0.8006(4) 0.1825(3) 0.0349(7) Uani 1 1 d .
C21 C 0.3020(4) 0.8674(4) 0.3069(3) 0.0355(8) Uani 1 1 d .
C22 C 0.3842(4) 0.7999(4) 0.3592(4) 0.0433(9) Uani 1 1 d .
H22 H 0.4443 0.8451 0.4437 0.052 Uiso 1 1 calc R
C23 C 0.3771(5) 0.6663(4) 0.2864(4) 0.0460(9) Uani 1 1 d .
H23 H 0.4330 0.6211 0.3211 0.055 Uiso 1 1 calc R
C24 C 0.2868(4) 0.5995(4) 0.1619(4) 0.0424(8) Uani 1 1 d .
C25 C 0.1995(4) 0.6642(4) 0.1104(4) 0.0396(8) Uani 1 1 d .
H25 H 0.1363 0.6166 0.0275 0.047 Uiso 1 1 calc R
O1 O 0.3585(3) 1.1411(3) 0.2526(3) 0.0457(6) Uani 1 1 d .
O2 O 0.3221(3) 1.0039(3) 0.3847(2) 0.0445(6) Uani 1 1 d .

loop_
_atom_site_aniso_label
_atom_site_aniso_U_11
_atom_site_aniso_U_22
_atom_site_aniso_U_33
_atom_site_aniso_U_23
_atom_site_aniso_U_13
_atom_site_aniso_U_12
Br1 0.0778(4) 0.0375(3) 0.0754(4) 0.0056(2) 0.0114(2) 0.0222(2)
C1 0.053(2) 0.060(3) 0.045(2) 0.019(2) 0.0085(18) 0.028(2)
C2 0.067(3) 0.067(3) 0.052(3) 0.009(2) 0.000(2) 0.034(2)
C3 0.108(5) 0.149(6) 0.040(3) 0.058(4) 0.047(3) 0.099(5)
C4 0.053(2) 0.070(3) 0.033(2) 0.036(2) 0.0255(19) 0.036(2)
C5 0.052(2) 0.062(3) 0.048(2) 0.031(2) 0.0198(18) 0.037(2)
C6 0.0410(19) 0.045(2) 0.0403(19) 0.0179(17) 0.0075(16) 0.0268(17)
C7 0.0356(18) 0.042(2) 0.0396(19) 0.0199(16) 0.0096(15) 0.0213(15)
C8 0.0362(18) 0.0397(19) 0.046(2) 0.0172(17) 0.0118(15) 0.0213(16)
C9 0.042(2) 0.038(2) 0.062(3) 0.0240(18) 0.0187(18) 0.0186(16)
C10 0.053(2) 0.052(2) 0.063(3) 0.036(2) 0.027(2) 0.028(2)
C11 0.0402(19) 0.0373(19) 0.048(2) 0.0119(17) 0.0071(16) 0.0197(16)
C12 0.060(3) 0.042(2) 0.058(3) 0.017(2) 0.013(2) 0.0206(19)
C13 0.076(3) 0.034(2) 0.088(4) 0.012(2) 0.012(3) 0.023(2)
C14 0.078(3) 0.051(3) 0.076(3) -0.006(2) 0.020(3) 0.029(2)
C15 0.090(4) 0.058(3) 0.061(3) 0.007(2) 0.033(3) 0.023(3)
C16 0.072(3) 0.043(2) 0.056(3) 0.014(2) 0.024(2) 0.019(2)
C17 0.0371(18) 0.0362(19) 0.042(2) 0.0151(16) 0.0094(15) 0.0169(15)
C18 0.0351(18) 0.0397(19) 0.045(2) 0.0177(16) 0.0106(15) 0.0154(15)
C19 0.0310(17) 0.0359(18) 0.0365(18) 0.0124(15) 0.0038(14) 0.0098(14)
C20 0.0378(18) 0.0317(18) 0.0375(19) 0.0156(15) 0.0099(15) 0.0105(14)
C21 0.0417(19) 0.0321(18) 0.0354(18) 0.0129(15) 0.0089(15) 0.0147(15)
C22 0.053(2) 0.043(2) 0.038(2) 0.0167(17) 0.0065(17) 0.0209(18)
C23 0.057(2) 0.041(2) 0.053(2) 0.0243(19) 0.0150(19) 0.0255(18)
C24 0.052(2) 0.0301(18) 0.049(2) 0.0154(16) 0.0154(18) 0.0143(16)
C25 0.044(2) 0.0339(19) 0.0370(19) 0.0113(16) 0.0082(16) 0.0079(15)
O1 0.0411(14) 0.0450(15) 0.0428(14) 0.0092(12) 0.0103(11) 0.0079(11)
O2 0.0573(16) 0.0373(14) 0.0384(14) 0.0061(11) -0.0028(12) 0.0262(12)

loop_
_atom_type_symbol
_atom_type_description
_atom_type_scat_dispersion_real
_atom_type_scat_dispersion_imag
_atom_type_scat_source
C C 0.0033 0.0016 'International Tables Vol C Tables 4.2.6.8 and 6.1.1.4'
H H 0.0000 0.0000 'International Tables Vol C Tables 4.2.6.8 and 6.1.1.4'
Br Br -0.2901 2.4595 'International Tables Vol C Tables 4.2.6.8 and 6.1.1.4'
N N 0.0061 0.0033 'International Tables Vol C Tables 4.2.6.8 and 6.1.1.4'
O O 0.0106 0.0060 'International Tables Vol C Tables 4.2.6.8 and 6.1.1.4'

loop_
_geom_angle_atom_site_label_1
_geom_angle_atom_site_label_2
_geom_angle_atom_site_label_3
_geom_angle
C2 C1 C6 121.9(4)
C2 C1 H1 119.1
C6 C1 H1 119.1
C1 C2 C3 115.8(5)
C1 C2 H2 122.1
C3 C2 H2 122.1
C4 C3 C2 126.0(5)
C4 C3 H3 117.0
C2 C3 H3 117.0
C3 C4 C5 122.2(4)
C3 C4 H4 118.9
C5 C4 H4 118.9
C10 C5 C6 119.8(4)
C10 C5 C4 123.7(4)
C6 C5 C4 116.5(4)
C1 C6 C5 117.6(3)
C1 C6 C7 124.4(3)
C5 C6 C7 118.0(3)
C8 C7 C6 119.3(3)
C8 C7 C19 117.4(3)
C6 C7 C19 123.2(3)
C7 C8 O1 123.3(3)
C7 C8 C9 122.5(3)
O1 C8 C9 114.2(3)
C10 C9 C8 119.1(4)
C10 C9 H9 120.4
C8 C9 H9 120.4
C9 C10 C5 121.2(4)
C9 C10 H10 119.4
C5 C10 H10 119.4
C12 C11 C16 118.5(4)
C12 C11 C17 122.0(4)
C16 C11 C17 119.5(3)
C11 C12 C13 120.9(4)
C11 C12 H12 119.5
C13 C12 H12 119.5
C14 C13 C12 120.3(4)
C14 C13 H13 119.9
C12 C13 H13 119.9
C13 C14 C15 119.6(4)
C13 C14 H14 120.2
C15 C14 H14 120.2
C14 C15 C16 120.1(5)
C14 C15 H15 119.9
C16 C15 H15 119.9
C15 C16 C11 120.6(4)
C15 C16 H16 119.7
C11 C16 H16 119.7
O1 C17 O2 107.7(3)
O1 C17 C11 107.9(3)
O2 C17 C11 105.4(3)
O1 C17 C18 111.8(3)
O2 C17 C18 109.4(3)
C11 C17 C18 114.2(3)
C17 C18 C19 107.6(3)
C17 C18 H18A 110.2
C19 C18 H18A 110.2
C17 C18 H18B 110.2
C19 C18 H18B 110.2
H18A C18 H18B 108.5
C20 C19 C7 109.7(3)
C20 C19 C18 109.2(3)
C7 C19 C18 107.0(3)
C20 C19 H19 110.3
C7 C19 H19 110.3
C18 C19 H19 110.3
C25 C20 C21 117.8(3)
C25 C20 C19 123.0(3)
C21 C20 C19 119.1(3)
O2 C21 C22 115.8(3)
O2 C21 C20 122.8(3)
C22 C21 C20 121.4(3)
C23 C22 C21 120.0(4)
C23 C22 H22 120.0
C21 C22 H22 120.0
C22 C23 C24 119.8(3)
C22 C23 H23 120.1
C24 C23 H23 120.1
C23 C24 C25 120.7(3)
C23 C24 Br1 120.0(3)
C25 C24 Br1 119.3(3)
C24 C25 C20 120.3(3)
C24 C25 H25 119.9
C20 C25 H25 119.9
C8 O1 C17 120.3(3)
C21 O2 C17 118.6(3)

loop_
_geom_bond_atom_site_label_1
_geom_bond_atom_site_label_2
_geom_bond_distance
Br1 C24 1.906(4)
C1 C2 1.388(6)
C1 C6 1.398(6)
C1 H1 0.9300
C2 C3 1.468(8)
C2 H2 0.9300
C3 C4 1.129(7)
C3 H3 0.9300
C4 C5 1.510(6)
C4 H4 0.9300
C5 C10 1.407(6)
C5 C6 1.432(5)
C6 C7 1.437(5)
C7 C8 1.367(5)
C7 C19 1.513(5)
C8 O1 1.386(4)
C8 C9 1.408(5)
C9 C10 1.364(6)
C9 H9 0.9300
C10 H10 0.9300
C11 C12 1.380(5)
C11 C16 1.385(6)
C11 C17 1.511(5)
C12 C13 1.385(6)
C12 H12 0.9300
C13 C14 1.367(7)
C13 H13 0.9300
C14 C15 1.382(8)
C14 H14 0.9300
C15 C16 1.384(6)
C15 H15 0.9300
C16 H16 0.9300
C17 O1 1.421(4)
C17 O2 1.441(4)
C17 C18 1.526(5)
C18 C19 1.530(5)
C18 H18A 0.9700
C18 H18B 0.9700
C19 C20 1.512(5)
C19 H19 0.9800
C20 C25 1.396(5)
C20 C21 1.396(5)
C21 O2 1.381(4)
C21 C22 1.383(5)
C22 C23 1.373(5)
C22 H22 0.9300
C23 C24 1.377(6)
C23 H23 0.9300
C24 C25 1.388(5)
C25 H25 0.9300

loop_
_geom_torsion_atom_site_label_1
_geom_torsion_atom_site_label_2
_geom_torsion_atom_site_label_3
_geom_torsion_atom_site_label_4
_geom_torsion
C6 C1 C2 C3 -1.1(6)
C1 C2 C3 C4 1.5(7)
C2 C3 C4 C5 -1.0(8)
C3 C4 C5 C10 179.2(5)
C3 C4 C5 C6 0.2(6)
C2 C1 C6 C5 0.5(5)
C2 C1 C6 C7 179.8(4)
C10 C5 C6 C1 -179.0(3)
C4 C5 C6 C1 0.1(5)
C10 C5 C6 C7 1.7(5)
C4 C5 C6 C7 -179.3(3)
C1 C6 C7 C8 178.3(3)
C5 C6 C7 C8 -2.4(5)
C1 C6 C7 C19 1.2(5)
C5 C6 C7 C19 -179.5(3)
C6 C7 C8 O1 -177.2(3)
C19 C7 C8 O1 0.2(5)
C6 C7 C8 C9 1.2(5)
C19 C7 C8 C9 178.6(3)
C7 C8 C9 C10 0.7(5)
O1 C8 C9 C10 179.2(3)
C8 C9 C10 C5 -1.4(5)
C6 C5 C10 C9 0.2(5)
C4 C5 C10 C9 -178.8(3)
C16 C11 C12 C13 -0.4(6)
C17 C11 C12 C13 178.2(4)
C11 C12 C13 C14 -0.2(7)
C12 C13 C14 C15 1.0(8)
C13 C14 C15 C16 -1.2(9)
C14 C15 C16 C11 0.5(8)
C12 C11 C16 C15 0.3(7)
C17 C11 C16 C15 -178.4(4)
C12 C11 C17 O1 20.0(5)
C16 C11 C17 O1 -161.4(4)
C12 C11 C17 O2 134.9(4)
C16 C11 C17 O2 -46.5(4)
C12 C11 C17 C18 -105.0(4)
C16 C11 C17 C18 73.6(4)
O1 C17 C18 C19 55.3(4)
O2 C17 C18 C19 -63.9(3)
C11 C17 C18 C19 178.2(3)
C8 C7 C19 C20 -82.0(4)
C6 C7 C19 C20 95.2(4)
C8 C7 C19 C18 36.3(4)
C6 C7 C19 C18 -146.5(3)
C17 C18 C19 C20 56.2(4)
C17 C18 C19 C7 -62.5(3)
C7 C19 C20 C25 -85.4(4)
C18 C19 C20 C25 157.7(3)
C7 C19 C20 C21 90.7(4)
C18 C19 C20 C21 -26.3(4)
C25 C20 C21 O2 177.5(3)
C19 C20 C21 O2 1.2(5)
C25 C20 C21 C22 -1.9(5)
C19 C20 C21 C22 -178.1(3)
O2 C21 C22 C23 -177.0(3)
C20 C21 C22 C23 2.4(6)
C21 C22 C23 C24 -0.6(6)
C22 C23 C24 C25 -1.7(6)
C22 C23 C24 Br1 176.9(3)
C23 C24 C25 C20 2.3(5)
Br1 C24 C25 C20 -176.4(3)
C21 C20 C25 C24 -0.5(5)
C19 C20 C25 C24 175.6(3)
C7 C8 O1 C17 -9.9(5)
C9 C8 O1 C17 171.6(3)
O2 C17 O1 C8 101.0(3)
C11 C17 O1 C8 -145.7(3)
C18 C17 O1 C8 -19.3(4)
C22 C21 O2 C17 171.1(3)
C20 C21 O2 C17 -8.3(5)
O1 C17 O2 C21 -81.8(4)
C11 C17 O2 C21 163.2(3)
C18 C17 O2 C21 39.9(4)
